data_4306646
loop_
_publ_author_name
'Indranil Chakraborty'
'Peter Baran'
'Yiannis Sanakis'
'Athanassios Simopoulos'
'Esteban Fachini'
'Raphael G. Raptis'

_publ_section_title
;
A Mixed-Valence Octanuclear Iron-Oxo Pyrazolate: Assessment of Electronic
Delocalization by Structural and Spectroscopic Analysis
;
_journal_name_full 'Inorganic Chemistry'
_journal_page_first 11734
_journal_page_last 11737
_journal_paper_doi 10.1021/ic801459s
_journal_volume 47
_journal_year 2008
_chemical_formula_moiety (Bu4N)[Fe8(mu4-O)4(mu-4Clpz)12Cl4]
_chemical_formula_sum 'C52 H60 Cl16 Fe8 N25 O4'
_chemical_formula_weight 2113.25
_chemical_name_systematic
; 
 ? 
;
_space_group_IT_number 60
_symmetry_cell_setting orthorhombic
_symmetry_space_group_name_Hall '-P 2n 2ab'
_symmetry_space_group_name_H-M 'P b c n'
_atom_sites_solution_hydrogens geom
_atom_sites_solution_primary direct
_atom_sites_solution_secondary difmap
_audit_creation_method SHELXL-97
_cell_angle_alpha 90.00
_cell_angle_beta 90.00
_cell_angle_gamma 90.00
_cell_formula_units_Z 4
_cell_length_a 18.078(4)
_cell_length_b 26.212(5)
_cell_length_c 18.023(4)
_cell_measurement_reflns_used 989
_cell_measurement_temperature 293(2)
_cell_measurement_theta_max 51.72
_cell_measurement_theta_min 5.28
_cell_volume 8540(3)
_computing_cell_refinement 'BRUKER SMART-NT V5.0'
_computing_data_collection 'BRUKER SMART-NT V5.0'
_computing_data_reduction 'BRUKER SAINT-NT V5/6.0'
_computing_molecular_graphics 'BRUKER SHELXTL-NT V5.1'
_computing_publication_material 'BRUKER SHELXTL-NT V5.1'
_computing_structure_refinement 'SHELXL-97 (Sheldrick, 1997)'
_computing_structure_solution 'SHELXS-97 (Sheldrick, 1990)'
_diffrn_ambient_temperature 293(2)
_diffrn_measured_fraction_theta_full 0.935
_diffrn_measured_fraction_theta_max 0.935
_diffrn_measurement_device_type 'Bruker AXS SMART CCD area detector'
_diffrn_measurement_method 'phi and omega scans'
_diffrn_radiation_monochromator graphite
_diffrn_radiation_source 'fine-focus sealed tube'
_diffrn_radiation_type MoK\a
_diffrn_radiation_wavelength 0.71073
_diffrn_reflns_av_R_equivalents 0.0733
_diffrn_reflns_av_sigmaI/netI 0.0815
_diffrn_reflns_limit_h_max 23
_diffrn_reflns_limit_h_min -23
_diffrn_reflns_limit_k_max 33
_diffrn_reflns_limit_k_min -23
_diffrn_reflns_limit_l_max 22
_diffrn_reflns_limit_l_min -23
_diffrn_reflns_number 53521
_diffrn_reflns_theta_full 28.27
_diffrn_reflns_theta_max 28.27
_diffrn_reflns_theta_min 1.55
_exptl_absorpt_coefficient_mu 1.875
_exptl_absorpt_correction_T_max 0.386
_exptl_absorpt_correction_T_min 0.302
_exptl_absorpt_correction_type empirical
_exptl_absorpt_process_details XPREP
_exptl_crystal_colour 'dark red'
_exptl_crystal_density_diffrn 1.644
_exptl_crystal_density_method 'not measured'
_exptl_crystal_description block
_exptl_crystal_F_000 4236
_exptl_crystal_size_max 0.17
_exptl_crystal_size_mid 0.09
_exptl_crystal_size_min 0.04
_refine_diff_density_max 0.418
_refine_diff_density_min -0.349
_refine_diff_density_rms 0.072
_refine_ls_extinction_method none
_refine_ls_goodness_of_fit_ref 0.858
_refine_ls_hydrogen_treatment constr
_refine_ls_matrix_type full
_refine_ls_number_parameters 476
_refine_ls_number_reflns 9905
_refine_ls_number_restraints 5
_refine_ls_restrained_S_all 0.863
_refine_ls_R_factor_all 0.1306
_refine_ls_R_factor_gt 0.0399
_refine_ls_shift/su_max 0.001
_refine_ls_shift/su_mean 0.000
_refine_ls_structure_factor_coef Fsqd
_refine_ls_weighting_details 'calc w=1/[\s^2^(Fo^2^)+(0.0614P)^2^+0.0000P] where P=(Fo^2^+2Fc^2^)/3'
_refine_ls_weighting_scheme calc
_refine_ls_wR_factor_gt 0.0883
_refine_ls_wR_factor_ref 0.1206
_reflns_number_gt 4353
_reflns_number_total 9905
_reflns_threshold_expression >2sigma(I)
_cod_data_source_file ic801459s_si_001.cif
_cod_data_source_block ic004f
_cod_depositor_comments
;
The following automatic conversions were performed:
'_symmetry_cell_setting' value 'Orthorhombic' changed to 'orthorhombic'
according to '/home/saulius/struct/CIF-dictionaries/cif_core.dic'
dictionary named 'cif_core.dic' version 2.4.1 from 2010-06-29.

Automatic conversion script
Id: cif_fix_enum 1527 2010-12-29 10:47:43Z saulius 
;
_cod_database_code 4306646

loop_
_symmetry_equiv_pos_as_xyz
'x, y, z'
'-x+1/2, -y+1/2, z+1/2'
'-x, y, -z+1/2'
'x+1/2, -y+1/2, -z'
'-x, -y, -z'
'x-1/2, y-1/2, -z-1/2'
'x, -y, z-1/2'
'-x-1/2, y-1/2, z'

loop_
_atom_site_label
_atom_site_type_symbol
_atom_site_fract_x
_atom_site_fract_y
_atom_site_fract_z
_atom_site_U_iso_or_equiv
_atom_site_adp_type
_atom_site_occupancy
_atom_site_symmetry_multiplicity
_atom_site_calc_flag
_atom_site_refinement_flags
_atom_site_disorder_assembly
_atom_site_disorder_group
Fe1 Fe 0.00054(3) 0.41486(2) 0.66508(3) 0.03785(14) Uani 1 1 d . . .
Fe2 Fe 0.08396(3) 0.33169(2) 0.75004(3) 0.03861(14) Uani 1 1 d . . .
Fe3 Fe -0.00104(3) 0.29485(2) 0.58750(3) 0.04149(15) Uani 1 1 d . . .
Fe4 Fe 0.16273(3) 0.45119(2) 0.75072(3) 0.04030(15) Uani 1 1 d . . .
Cl1 Cl 0.26810(6) 0.49891(5) 0.75133(7) 0.0648(3) Uani 1 1 d . . .
Cl2 Cl -0.00010(7) 0.24558(5) 0.48197(7) 0.0619(3) Uani 1 1 d . . .
Cl3 Cl 0.23572(9) 0.43845(10) 0.43956(8) 0.1317(8) Uani 1 1 d . . .
Cl4 Cl 0.02974(9) 0.63859(5) 0.85854(9) 0.0845(5) Uani 1 1 d . . .
Cl5 Cl 0.33435(9) 0.33237(7) 0.96075(10) 0.1110(6) Uani 1 1 d . . .
Cl6 Cl -0.12879(12) 0.11035(6) 0.71494(12) 0.1280(7) Uani 1 1 d . . .
Cl7 Cl 0.31590(8) 0.29596(7) 0.52622(10) 0.1058(6) Uani 1 1 d . . .
Cl8 Cl -0.20311(9) 0.41722(6) 0.40955(9) 0.0978(5) Uani 1 1 d . . .
O1 O -0.00012(13) 0.33693(9) 0.67462(13) 0.0360(6) Uani 1 1 d . . .
O2 O 0.07475(12) 0.40939(9) 0.75020(14) 0.0354(6) Uani 1 1 d . . .
N1 N 0.09659(18) 0.43027(13) 0.60354(19) 0.0425(9) Uani 1 1 d . . .
N2 N 0.15888(18) 0.44658(12) 0.63936(18) 0.0429(8) Uani 1 1 d . . .
N3 N 0.09947(18) 0.50424(13) 0.80164(19) 0.0441(8) Uani 1 1 d . . .
N4 N 0.03286(19) 0.49132(13) 0.83304(18) 0.0422(8) Uani 1 1 d . . .
N5 N 0.21117(17) 0.39427(13) 0.8097(2) 0.0456(9) Uani 1 1 d . . .
N6 N 0.17846(18) 0.34718(13) 0.81422(19) 0.0443(9) Uani 1 1 d . . .
N7 N -0.08400(18) 0.25521(13) 0.7168(2) 0.0458(9) Uani 1 1 d . . .
N8 N -0.05524(18) 0.24183(13) 0.6489(2) 0.0477(9) Uani 1 1 d . . .
N9 N 0.11173(18) 0.29868(13) 0.5920(2) 0.0458(9) Uani 1 1 d . . .
N10 N 0.14593(18) 0.31613(13) 0.65503(19) 0.0431(9) Uani 1 1 d . . .
N11 N -0.06087(18) 0.35167(13) 0.53960(19) 0.0455(9) Uani 1 1 d . . .
N12 N -0.06224(18) 0.39960(13) 0.57053(19) 0.0431(9) Uani 1 1 d . . .
N13 N 0.0000 0.1693(3) 0.2500 0.087(2) Uani 1 2 d S . .
C1 C 0.1130(3) 0.42533(18) 0.5311(3) 0.0546(13) Uani 1 1 d . . .
H1 H 0.0807 0.4145 0.4942 0.065 Uiso 1 1 calc R . .
C2 C 0.1859(3) 0.4391(2) 0.5208(3) 0.0626(14) Uani 1 1 d . . .
C3 C 0.2125(2) 0.45175(18) 0.5885(3) 0.0570(13) Uani 1 1 d . . .
H3 H 0.2606 0.4624 0.5983 0.068 Uiso 1 1 calc R . .
C4 C 0.1072(3) 0.55505(17) 0.8057(2) 0.0510(11) Uani 1 1 d . . .
H4 H 0.1476 0.5737 0.7887 0.061 Uiso 1 1 calc R . .
C5 C 0.0453(3) 0.57494(16) 0.8392(2) 0.0529(12) Uani 1 1 d . . .
C6 C 0.0006(3) 0.53454(16) 0.8560(2) 0.0489(10) Uani 1 1 d . . .
H6 H -0.0450 0.5367 0.8796 0.059 Uiso 1 1 calc R . .
C7 C 0.2673(2) 0.39607(19) 0.8583(3) 0.0588(13) Uani 1 1 d . . .
H7 H 0.2979 0.4240 0.8668 0.071 Uiso 1 1 calc R . .
C8 C 0.2720(3) 0.3499(2) 0.8933(3) 0.0616(13) Uani 1 1 d . . .
C9 C 0.2161(2) 0.32033(18) 0.8649(3) 0.0541(12) Uani 1 1 d . . .
H9 H 0.2060 0.2869 0.8786 0.065 Uiso 1 1 calc R . .
C10 C -0.1124(3) 0.21273(17) 0.7477(3) 0.0609(12) Uani 1 1 d . . .
H10 H -0.1353 0.2110 0.7939 0.073 Uiso 1 1 calc R . .
C11 C -0.1020(3) 0.17240(19) 0.7004(3) 0.0728(15) Uani 1 1 d . . .
C12 C -0.0663(3) 0.19157(18) 0.6393(3) 0.0627(14) Uani 1 1 d . . .
H12 H -0.0521 0.1728 0.5979 0.075 Uiso 1 1 calc R . .
C13 C 0.1631(2) 0.29006(18) 0.5406(3) 0.0568(13) Uani 1 1 d . . .
H13 H 0.1542 0.2783 0.4928 0.068 Uiso 1 1 calc R . .
C14 C 0.2315(2) 0.30139(19) 0.5698(3) 0.0594(13) Uani 1 1 d . . .
C15 C 0.2188(2) 0.31746(17) 0.6412(3) 0.0525(12) Uani 1 1 d . . .
H15 H 0.2551 0.3277 0.6747 0.063 Uiso 1 1 calc R . .
C16 C -0.1083(2) 0.35137(19) 0.4820(2) 0.0560(12) Uani 1 1 d . . .
H16 H -0.1182 0.3235 0.4517 0.067 Uiso 1 1 calc R . .
C17 C -0.1398(2) 0.39882(19) 0.4750(3) 0.0550(12) Uani 1 1 d . . .
C18 C -0.1100(2) 0.42775(18) 0.5304(3) 0.0524(12) Uani 1 1 d . . .
H18 H -0.1210 0.4619 0.5391 0.063 Uiso 1 1 calc R . .
C19 C 0.0623(4) 0.2013(3) 0.2780(4) 0.107(2) Uani 1 1 d D . .
H19A H 0.0459 0.2177 0.3233 0.129 Uiso 1 1 calc R . .
H19B H 0.1024 0.1785 0.2913 0.129 Uiso 1 1 calc R . .
C20 C 0.0922(3) 0.2404(3) 0.2300(4) 0.106(2) Uani 1 1 d D . .
H20A H 0.0531 0.2643 0.2177 0.128 Uiso 1 1 calc R . .
H20B H 0.1085 0.2246 0.1841 0.128 Uiso 1 1 calc R . .
C21 C 0.1572(4) 0.2700(3) 0.2639(4) 0.110(2) Uani 1 1 d D . .
H21A H 0.1420 0.2829 0.3120 0.132 Uiso 1 1 calc R . .
H21B H 0.1976 0.2464 0.2722 0.132 Uiso 1 1 calc R . .
C22 C 0.1841(4) 0.3114(3) 0.2214(5) 0.162(4) Uani 1 1 d D . .
H22A H 0.2095 0.2986 0.1784 0.242 Uiso 1 1 calc R . .
H22B H 0.2177 0.3313 0.2508 0.242 Uiso 1 1 calc R . .
H22C H 0.1434 0.3324 0.2059 0.242 Uiso 1 1 calc R . .
C23 C 0.0325(6) 0.1342(4) 0.1860(5) 0.176(5) Uani 1 1 d D . .
H23A H 0.0483 0.1563 0.1459 0.211 Uiso 1 1 calc R . .
H23B H 0.0764 0.1175 0.2053 0.211 Uiso 1 1 calc R . .
C24 C -0.0147(7) 0.0951(6) 0.1546(9) 0.287(8) Uani 1 1 d D . .
H24A H -0.0464 0.1117 0.1186 0.345 Uiso 1 1 calc R . .
H24B H -0.0465 0.0830 0.1942 0.345 Uiso 1 1 calc R . .
C25 C 0.0195(17) 0.0448(7) 0.1142(15) 0.59(3) Uani 1 1 d D . .
H25A H 0.0521 0.0255 0.1465 0.709 Uiso 1 1 calc R . .
H25B H -0.0185 0.0226 0.0942 0.709 Uiso 1 1 calc R . .
C26 C 0.0555(14) 0.0696(7) 0.0622(13) 0.450(18) Uani 1 1 d D . .
H26A H 0.0208 0.0842 0.0279 0.675 Uiso 1 1 calc R . .
H26B H 0.0876 0.0465 0.0363 0.675 Uiso 1 1 calc R . .
H26C H 0.0844 0.0963 0.0845 0.675 Uiso 1 1 calc R . .

loop_
_atom_site_aniso_label
_atom_site_aniso_U_11
_atom_site_aniso_U_22
_atom_site_aniso_U_33
_atom_site_aniso_U_23
_atom_site_aniso_U_13
_atom_site_aniso_U_12
Fe1 0.0377(3) 0.0355(3) 0.0404(3) -0.0003(2) 0.0020(3) 0.0000(3)
Fe2 0.0353(3) 0.0356(3) 0.0449(3) -0.0007(3) 0.0013(3) 0.0008(2)
Fe3 0.0388(3) 0.0396(3) 0.0460(3) -0.0075(3) -0.0001(3) 0.0016(3)
Fe4 0.0375(3) 0.0388(3) 0.0446(3) -0.0009(3) 0.0020(3) -0.0047(2)
Cl1 0.0534(6) 0.0651(8) 0.0758(8) -0.0014(8) 0.0017(7) -0.0245(6)
Cl2 0.0574(6) 0.0665(8) 0.0618(7) -0.0254(6) -0.0018(7) 0.0021(7)
Cl3 0.0736(10) 0.268(3) 0.0534(9) -0.0014(12) 0.0223(8) -0.0078(13)
Cl4 0.1107(11) 0.0414(8) 0.1013(11) -0.0065(8) 0.0258(9) 0.0059(7)
Cl5 0.1025(12) 0.0988(13) 0.1317(15) 0.0269(11) -0.0686(11) 0.0037(9)
Cl6 0.188(2) 0.0479(10) 0.1483(16) 0.0013(10) 0.0250(15) -0.0390(11)
Cl7 0.0512(8) 0.1587(17) 0.1074(12) -0.0321(12) 0.0301(8) 0.0025(9)
Cl8 0.1092(12) 0.0848(12) 0.0994(12) 0.0036(9) -0.0560(10) 0.0143(9)
O1 0.0347(12) 0.0351(14) 0.0381(14) -0.0044(11) 0.0005(13) 0.0024(14)
O2 0.0338(13) 0.0325(14) 0.0399(14) 0.0009(15) 0.0034(13) -0.0024(10)
N1 0.045(2) 0.045(2) 0.038(2) 0.0007(17) 0.0037(17) 0.0000(16)
N2 0.043(2) 0.041(2) 0.044(2) 0.0005(17) 0.0047(18) -0.0056(16)
N3 0.045(2) 0.038(2) 0.049(2) -0.0019(18) -0.0011(17) -0.0059(16)
N4 0.0461(19) 0.036(2) 0.044(2) -0.0041(17) 0.0032(17) -0.0002(16)
N5 0.0361(19) 0.041(2) 0.060(2) 0.0019(19) -0.0034(18) -0.0021(16)
N6 0.040(2) 0.043(2) 0.050(2) -0.0005(18) -0.0011(17) 0.0046(17)
N7 0.043(2) 0.035(2) 0.059(2) 0.0004(18) -0.0009(18) -0.0058(16)
N8 0.048(2) 0.040(2) 0.055(2) -0.0052(19) 0.0006(18) -0.0029(17)
N9 0.0388(19) 0.046(2) 0.053(2) -0.0096(19) 0.0039(18) 0.0038(16)
N10 0.0367(19) 0.046(2) 0.046(2) -0.0043(18) 0.0002(17) 0.0034(16)
N11 0.046(2) 0.047(2) 0.044(2) -0.0003(18) -0.0007(17) 0.0008(17)
N12 0.047(2) 0.037(2) 0.045(2) -0.0017(18) -0.0005(17) 0.0001(17)
N13 0.077(5) 0.096(6) 0.089(5) 0.000 -0.014(4) 0.000
C1 0.059(3) 0.062(3) 0.042(3) 0.003(3) 0.003(2) 0.004(2)
C2 0.061(3) 0.082(4) 0.044(3) 0.001(3) 0.014(3) 0.007(3)
C3 0.046(3) 0.070(4) 0.055(3) 0.005(3) 0.010(2) -0.004(2)
C4 0.061(3) 0.042(3) 0.050(3) 0.002(2) 0.002(2) -0.008(2)
C5 0.075(3) 0.031(3) 0.052(3) -0.002(2) 0.006(3) 0.005(2)
C6 0.055(2) 0.042(3) 0.049(2) -0.002(2) 0.010(3) 0.004(3)
C7 0.049(3) 0.055(3) 0.072(3) 0.001(3) -0.013(3) -0.001(2)
C8 0.047(3) 0.066(4) 0.071(3) 0.003(3) -0.016(3) 0.005(2)
C9 0.048(3) 0.048(3) 0.066(3) 0.005(3) -0.002(3) 0.004(2)
C10 0.062(3) 0.046(3) 0.075(3) 0.004(3) 0.004(3) -0.011(2)
C11 0.086(4) 0.035(3) 0.097(4) 0.004(3) 0.002(3) -0.016(3)
C12 0.072(3) 0.040(3) 0.076(4) -0.014(3) -0.005(3) -0.005(2)
C13 0.053(3) 0.060(3) 0.058(3) -0.016(3) 0.012(2) 0.006(2)
C14 0.039(3) 0.069(4) 0.069(3) -0.010(3) 0.018(2) 0.001(2)
C15 0.037(3) 0.058(3) 0.063(3) -0.010(3) 0.002(2) 0.002(2)
C16 0.060(3) 0.059(3) 0.049(3) -0.007(2) -0.012(2) -0.007(2)
C17 0.049(3) 0.059(3) 0.056(3) 0.007(3) -0.011(2) 0.003(2)
C18 0.057(3) 0.046(3) 0.054(3) 0.006(3) -0.004(2) 0.005(2)
C19 0.085(5) 0.123(6) 0.113(6) 0.010(5) -0.004(4) 0.014(4)
C20 0.083(5) 0.106(6) 0.131(6) 0.012(5) 0.004(4) 0.005(4)
C21 0.084(5) 0.085(5) 0.162(7) -0.003(5) -0.010(5) 0.018(4)
C22 0.107(6) 0.103(7) 0.275(12) 0.025(7) 0.010(7) 0.009(5)
C23 0.218(11) 0.195(11) 0.115(7) -0.052(7) 0.025(7) -0.109(9)
C24 0.210(15) 0.33(2) 0.32(2) 0.050(18) -0.011(14) -0.041(14)
C25 0.66(6) 0.63(6) 0.48(4) -0.03(4) 0.36(4) 0.33(5)
C26 0.44(3) 0.40(3) 0.51(5) -0.20(3) 0.22(3) -0.01(2)

loop_
_atom_type_symbol
_atom_type_description
_atom_type_scat_dispersion_real
_atom_type_scat_dispersion_imag
_atom_type_scat_source
C C 0.0033 0.0016 'International Tables Vol C Tables 4.2.6.8 and 6.1.1.4'
N N 0.0061 0.0033 'International Tables Vol C Tables 4.2.6.8 and 6.1.1.4'
O O 0.0106 0.0060 'International Tables Vol C Tables 4.2.6.8 and 6.1.1.4'
Cl Cl 0.1484 0.1585 'International Tables Vol C Tables 4.2.6.8 and 6.1.1.4'
Fe Fe 0.3463 0.8444 'International Tables Vol C Tables 4.2.6.8 and 6.1.1.4'
H H 0.0000 0.0000 'International Tables Vol C Tables 4.2.6.8 and 6.1.1.4'

loop_
_geom_angle_atom_site_label_1
_geom_angle_atom_site_label_2
_geom_angle_atom_site_label_3
_geom_angle
_geom_angle_site_symmetry_1
_geom_angle_site_symmetry_3
_geom_angle_publ_flag
O2 Fe1 O1 82.59(9) . . ?
O2 Fe1 O2 82.63(10) . 3_556 ?
O1 Fe1 O2 82.19(9) . 3_556 ?
O2 Fe1 N12 163.18(12) . . ?
O1 Fe1 N12 82.78(12) . . ?
O2 Fe1 N12 103.52(11) 3_556 . ?
O2 Fe1 N4 104.14(11) . 3_556 ?
O1 Fe1 N4 161.98(12) . 3_556 ?
O2 Fe1 N4 82.15(11) 3_556 3_556 ?
N12 Fe1 N4 92.28(13) . 3_556 ?
O2 Fe1 N1 82.36(12) . . ?
O1 Fe1 N1 103.94(12) . . ?
O2 Fe1 N1 162.89(12) 3_556 . ?
N12 Fe1 N1 93.17(13) . . ?
N4 Fe1 N1 93.60(13) 3_556 . ?
O1 Fe2 O2 82.61(10) 3_556 . ?
O1 Fe2 O1 83.43(10) 3_556 . ?
O2 Fe2 O1 82.72(10) . . ?
O1 Fe2 N10 163.44(12) 3_556 . ?
O2 Fe2 N10 103.87(12) . . ?
O1 Fe2 N10 82.34(11) . . ?
O1 Fe2 N7 82.80(12) 3_556 3_556 ?
O2 Fe2 N7 162.71(13) . 3_556 ?
O1 Fe2 N7 104.75(12) . 3_556 ?
N10 Fe2 N7 92.69(14) . 3_556 ?
O1 Fe2 N6 102.97(12) 3_556 . ?
O2 Fe2 N6 82.70(12) . . ?
O1 Fe2 N6 163.16(12) . . ?
N10 Fe2 N6 93.04(13) . . ?
N7 Fe2 N6 91.59(14) 3_556 . ?
O1 Fe3 N8 87.22(12) . . ?
O1 Fe3 N11 86.05(12) . . ?
N8 Fe3 N11 118.45(13) . . ?
O1 Fe3 N9 86.03(12) . . ?
N8 Fe3 N9 119.60(14) . . ?
N11 Fe3 N9 120.79(14) . . ?
O1 Fe3 Cl2 178.71(9) . . ?
N8 Fe3 Cl2 94.01(11) . . ?
N11 Fe3 Cl2 93.68(11) . . ?
N9 Fe3 Cl2 93.04(10) . . ?
O2 Fe4 N2 86.14(12) . . ?
O2 Fe4 N3 85.79(12) . . ?
N2 Fe4 N3 118.36(14) . . ?
O2 Fe4 N5 86.61(12) . . ?
N2 Fe4 N5 119.52(14) . . ?
N3 Fe4 N5 120.81(14) . . ?
O2 Fe4 Cl1 178.73(8) . . ?
N2 Fe4 Cl1 93.83(10) . . ?
N3 Fe4 Cl1 95.35(10) . . ?
N5 Fe4 Cl1 92.31(10) . . ?
Fe3 O1 Fe2 119.98(12) . 3_556 ?
Fe3 O1 Fe2 120.80(12) . . ?
Fe2 O1 Fe2 96.05(10) 3_556 . ?
Fe3 O1 Fe1 120.27(12) . . ?
Fe2 O1 Fe1 97.32(10) 3_556 . ?
Fe2 O1 Fe1 96.80(10) . . ?
Fe4 O2 Fe1 120.30(12) . . ?
Fe4 O2 Fe2 119.89(12) . . ?
Fe1 O2 Fe2 97.03(10) . . ?
Fe4 O2 Fe1 120.23(12) . 3_556 ?
Fe1 O2 Fe1 96.80(10) . 3_556 ?
Fe2 O2 Fe1 97.17(10) . 3_556 ?
C1 N1 N2 107.9(3) . . ?
C1 N1 Fe1 132.6(3) . . ?
N2 N1 Fe1 119.5(2) . . ?
C3 N2 N1 107.7(3) . . ?
C3 N2 Fe4 130.6(3) . . ?
N1 N2 Fe4 121.2(2) . . ?
C4 N3 N4 108.3(3) . . ?
C4 N3 Fe4 130.5(3) . . ?
N4 N3 Fe4 120.9(3) . . ?
C6 N4 N3 107.5(3) . . ?
C6 N4 Fe1 132.8(3) . 3_556 ?
N3 N4 Fe1 119.7(3) . 3_556 ?
C7 N5 N6 108.6(4) . . ?
C7 N5 Fe4 130.0(3) . . ?
N6 N5 Fe4 120.5(2) . . ?
C9 N6 N5 107.1(3) . . ?
C9 N6 Fe2 133.4(3) . . ?
N5 N6 Fe2 119.4(3) . . ?
C10 N7 N8 107.5(4) . . ?
C10 N7 Fe2 132.4(3) . 3_556 ?
N8 N7 Fe2 119.9(3) . 3_556 ?
C12 N8 N7 108.0(4) . . ?
C12 N8 Fe3 132.3(3) . . ?
N7 N8 Fe3 119.6(3) . . ?
C13 N9 N10 108.6(3) . . ?
C13 N9 Fe3 131.3(3) . . ?
N10 N9 Fe3 119.9(2) . . ?
C15 N10 N9 107.3(3) . . ?
C15 N10 Fe2 132.4(3) . . ?
N9 N10 Fe2 120.2(2) . . ?
C16 N11 N12 107.8(3) . . ?
C16 N11 Fe3 131.5(3) . . ?
N12 N11 Fe3 120.5(3) . . ?
C18 N12 N11 107.1(3) . . ?
C18 N12 Fe1 133.0(3) . . ?
N11 N12 Fe1 119.8(3) . . ?
C19 N13 C19 111.6(7) . 3 ?
C19 N13 C23 111.1(5) . 3 ?
C19 N13 C23 107.0(4) 3 3 ?
C19 N13 C23 107.0(4) . . ?
C19 N13 C23 111.1(5) 3 . ?
C23 N13 C23 109.1(9) 3 . ?
N1 C1 C2 108.4(4) . . ?
C3 C2 C1 106.4(4) . . ?
C3 C2 Cl3 125.7(4) . . ?
C1 C2 Cl3 127.8(4) . . ?
N2 C3 C2 109.5(4) . . ?
N3 C4 C5 108.4(4) . . ?
C6 C5 C4 106.6(4) . . ?
C6 C5 Cl4 127.4(4) . . ?
C4 C5 Cl4 126.0(4) . . ?
N4 C6 C5 109.2(4) . . ?
N5 C7 C8 108.4(4) . . ?
C7 C8 C9 106.4(4) . . ?
C7 C8 Cl5 127.0(4) . . ?
C9 C8 Cl5 126.6(4) . . ?
N6 C9 C8 109.4(4) . . ?
N7 C10 C11 109.1(5) . . ?
C12 C11 C10 106.3(4) . . ?
C12 C11 Cl6 127.0(5) . . ?
C10 C11 Cl6 126.6(5) . . ?
N8 C12 C11 109.0(5) . . ?
N9 C13 C14 109.0(4) . . ?
C15 C14 C13 105.9(4) . . ?
C15 C14 Cl7 126.9(4) . . ?
C13 C14 Cl7 127.2(4) . . ?
N10 C15 C14 109.3(4) . . ?
N11 C16 C17 109.2(4) . . ?
C18 C17 C16 105.8(4) . . ?
C18 C17 Cl8 127.7(4) . . ?
C16 C17 Cl8 126.5(4) . . ?
N12 C18 C17 110.0(4) . . ?
C20 C19 N13 118.6(6) . . ?
C19 C20 C21 114.0(6) . . ?
C22 C21 C20 115.8(7) . . ?
C24 C23 N13 118.5(10) . . ?
C23 C24 C25 121.6(16) . . ?
C26 C25 C24 96.0(16) . . ?

loop_
_geom_bond_atom_site_label_1
_geom_bond_atom_site_label_2
_geom_bond_distance
_geom_bond_site_symmetry_2
_geom_bond_publ_flag
Fe1 O2 2.043(3) . ?
Fe1 O1 2.050(2) . ?
Fe1 O2 2.050(2) 3_556 ?
Fe1 N12 2.086(3) . ?
Fe1 N4 2.094(3) 3_556 ?
Fe1 N1 2.100(3) . ?
Fe2 O1 2.039(2) 3_556 ?
Fe2 O2 2.044(2) . ?
Fe2 O1 2.044(2) . ?
Fe2 N10 2.087(3) . ?
Fe2 N7 2.092(3) 3_556 ?
Fe2 N6 2.103(3) . ?
Fe3 O1 1.919(2) . ?
Fe3 N8 2.029(4) . ?
Fe3 N11 2.033(3) . ?
Fe3 N9 2.043(3) . ?
Fe3 Cl2 2.2991(13) . ?
Fe4 O2 1.931(2) . ?
Fe4 N2 2.012(3) . ?
Fe4 N3 2.021(3) . ?
Fe4 N5 2.030(3) . ?
Fe4 Cl1 2.2789(12) . ?
Cl3 C2 1.718(5) . ?
Cl4 C5 1.727(4) . ?
Cl5 C8 1.721(5) . ?
Cl6 C11 1.717(5) . ?
Cl7 C14 1.722(4) . ?
Cl8 C17 1.713(5) . ?
O1 Fe2 2.039(2) 3_556 ?
O2 Fe1 2.050(2) 3_556 ?
N1 C1 1.346(5) . ?
N1 N2 1.367(4) . ?
N2 C3 1.341(5) . ?
N3 C4 1.341(5) . ?
N3 N4 1.373(4) . ?
N4 C6 1.339(5) . ?
N4 Fe1 2.094(3) 3_556 ?
N5 C7 1.343(5) . ?
N5 N6 1.371(4) . ?
N6 C9 1.339(5) . ?
N7 C10 1.347(5) . ?
N7 N8 1.375(5) . ?
N7 Fe2 2.092(3) 3_556 ?
N8 C12 1.344(5) . ?
N9 C13 1.330(5) . ?
N9 N10 1.372(4) . ?
N10 C15 1.341(5) . ?
N11 C16 1.347(5) . ?
N11 N12 1.375(4) . ?
N12 C18 1.347(5) . ?
N13 C19 1.491(8) . ?
N13 C19 1.491(8) 3 ?
N13 C23 1.589(10) 3 ?
N13 C23 1.589(10) . ?
C1 C2 1.379(6) . ?
C2 C3 1.354(6) . ?
C4 C5 1.373(6) . ?
C5 C6 1.366(6) . ?
C7 C8 1.368(6) . ?
C8 C9 1.371(6) . ?
C10 C11 1.372(7) . ?
C11 C12 1.372(7) . ?
C13 C14 1.376(6) . ?
C14 C15 1.374(6) . ?
C16 C17 1.373(6) . ?
C17 C18 1.365(6) . ?
C19 C20 1.446(8) . ?
C20 C21 1.536(8) . ?
C21 C22 1.415(9) . ?
C23 C24 1.449(12) . ?
C24 C25 1.628(16) . ?
C25 C26 1.313(18) . ?
